data_2234172
loop_
_publ_author_name
'Marimuthu, Thashree'
'Friedrich, Holger B.'
'Bala, Muhammad D.'

_publ_section_title
;
 4,6-Bis(diphenylphosphanyl)-2,8-dimethylphenoxathiin dichloromethane
 monosolvate
;
_journal_coeditor_code FJ2525
_journal_issue 4
_journal_name_full 'Acta Crystallographica Section E'
_journal_page_first o1040
_journal_paper_doi 10.1107/S1600536812009920
_journal_volume 68
_journal_year 2012
_chemical_formula_iupac 'C38 H30 O P2 S, C H2 Cl2'
_chemical_formula_moiety 'C38 H30 O P2 S, C H2 Cl2'
_chemical_formula_sum 'C39 H32 Cl2 O P2 S'
_chemical_formula_weight 681.55
_chemical_name_systematic
;
4,6-Bis(diphenylphosphanyl)-2,8-dimethylphenoxathiin dichloromethane
monosolvate
;
_space_group_IT_number 14
_symmetry_cell_setting monoclinic
_symmetry_space_group_name_Hall '-P 2yn'
_symmetry_space_group_name_H-M 'P 1 21/n 1'
_atom_sites_solution_hydrogens geom
_atom_sites_solution_primary direct
_atom_sites_solution_secondary difmap
_audit_creation_method SHELXL-97
_cell_angle_alpha 90.00
_cell_angle_beta 104.9550(10)
_cell_angle_gamma 90.00
_cell_formula_units_Z 4
_cell_length_a 9.3605(7)
_cell_length_b 20.6796(15)
_cell_length_c 18.1360(15)
_cell_measurement_reflns_used 9922
_cell_measurement_temperature 173(2)
_cell_measurement_theta_max 28.33
_cell_measurement_theta_min 2.25
_cell_volume 3391.7(5)
_computing_cell_refinement 'SAINT-Plus (Bruker, 2005)'
_computing_data_collection 'APEX2 (Bruker, 2005)'
_computing_data_reduction 'SAINT-Plus (Bruker, 2005)'
_computing_molecular_graphics 'SHELXTL (Sheldrick, 2008)'
_computing_publication_material 'SHELXTL (Sheldrick, 2008)'
_computing_structure_refinement 'SHELXL97 (Sheldrick, 2008)'
_computing_structure_solution 'SHELXS97 (Sheldrick, 2008)'
_diffrn_ambient_temperature 173(2)
_diffrn_measured_fraction_theta_full 1.000
_diffrn_measured_fraction_theta_max 1.000
_diffrn_measurement_device_type 'Bruker APEXII CCD'
_diffrn_measurement_method '\f and \w scans'
_diffrn_radiation_monochromator graphite
_diffrn_radiation_source 'fine-focus sealed tube'
_diffrn_radiation_type MoK\a
_diffrn_radiation_wavelength 0.71073
_diffrn_reflns_av_R_equivalents 0.0394
_diffrn_reflns_av_sigmaI/netI 0.0276
_diffrn_reflns_limit_h_max 12
_diffrn_reflns_limit_h_min -12
_diffrn_reflns_limit_k_max 27
_diffrn_reflns_limit_k_min -27
_diffrn_reflns_limit_l_max 23
_diffrn_reflns_limit_l_min -15
_diffrn_reflns_number 46059
_diffrn_reflns_theta_full 28.00
_diffrn_reflns_theta_max 28.00
_diffrn_reflns_theta_min 1.52
_diffrn_standards_number 0
_exptl_absorpt_coefficient_mu 0.378
_exptl_absorpt_correction_type none
_exptl_crystal_colour colourless
_exptl_crystal_density_diffrn 1.335
_exptl_crystal_density_method 'not measured'
_exptl_crystal_description prism
_exptl_crystal_F_000 1416
_exptl_crystal_size_max 0.47
_exptl_crystal_size_mid 0.36
_exptl_crystal_size_min 0.28
_refine_diff_density_max 0.462
_refine_diff_density_min -0.509
_refine_ls_extinction_method none
_refine_ls_goodness_of_fit_ref 1.067
_refine_ls_hydrogen_treatment constr
_refine_ls_matrix_type full
_refine_ls_number_parameters 408
_refine_ls_number_reflns 8183
_refine_ls_number_restraints 0
_refine_ls_restrained_S_all 1.067
_refine_ls_R_factor_all 0.0479
_refine_ls_R_factor_gt 0.0361
_refine_ls_shift/su_max 0.001
_refine_ls_shift/su_mean 0.000
_refine_ls_structure_factor_coef Fsqd
_refine_ls_weighting_details 'calc w=1/[\s^2^(Fo^2^)+(0.0535P)^2^+0.4429P] where P=(Fo^2^+2Fc^2^)/3'
_refine_ls_weighting_scheme calc
_refine_ls_wR_factor_gt 0.0937
_refine_ls_wR_factor_ref 0.0997
_reflns_number_gt 6527
_reflns_number_total 8183
_reflns_threshold_expression I>2sigma(I)
_cod_data_source_file fj2525.cif
_cod_data_source_block I
_cod_original_sg_symbol_H-M 'P 21/n'
_cod_database_code 2234172
_cod_database_fobs_code 2234172

loop_
_symmetry_equiv_pos_as_xyz
'x, y, z'
'-x+1/2, y+1/2, -z+1/2'
'-x, -y, -z'
'x-1/2, -y-1/2, z-1/2'

loop_
_atom_site_type_symbol
_atom_site_label
_atom_site_fract_x
_atom_site_fract_y
_atom_site_fract_z
_atom_site_U_iso_or_equiv
_atom_site_adp_type
_atom_site_calc_flag
_atom_site_refinement_flags
_atom_site_occupancy
_atom_site_symmetry_multiplicity
C C1 0.67489(15) -0.01794(7) 0.12353(8) 0.0246(3) Uani d . 1 1
C C2 0.61337(16) -0.07280(7) 0.08142(8) 0.0275(3) Uani d . 1 1
H H2 0.6780 -0.1031 0.0675 0.033 Uiso calc R 1 1
C C3 0.46158(16) -0.08469(7) 0.05916(8) 0.0282(3) Uani d . 1 1
C C4 0.36781(16) -0.04140(7) 0.08135(8) 0.0274(3) Uani d . 1 1
H H4 0.2641 -0.0486 0.0671 0.033 Uiso calc R 1 1
C C5 0.42542(15) 0.01272(7) 0.12445(8) 0.0245(3) Uani d . 1 1
C C6 0.57712(15) 0.02502(7) 0.14406(8) 0.0234(3) Uani d . 1 1
C C7 0.63835(15) 0.19416(7) 0.18215(8) 0.0240(3) Uani d . 1 1
C C8 0.55781(16) 0.25217(7) 0.17171(8) 0.0272(3) Uani d . 1 1
H H8 0.6101 0.2920 0.1770 0.033 Uiso calc R 1 1
C C9 0.40319(16) 0.25350(7) 0.15383(9) 0.0295(3) Uani d . 1 1
C C10 0.32755(16) 0.19526(7) 0.14747(9) 0.0302(3) Uani d . 1 1
H H10 0.2225 0.1952 0.1351 0.036 Uiso calc R 1 1
C C11 0.40387(16) 0.13687(7) 0.15907(8) 0.0260(3) Uani d . 1 1
C C12 0.55822(15) 0.13654(7) 0.17502(7) 0.0233(3) Uani d . 1 1
C C13 0.39974(19) -0.14374(8) 0.01255(10) 0.0377(4) Uani d . 1 1
H H13A 0.3703 -0.1759 0.0455 0.057 Uiso calc R 1 1
H H13B 0.4754 -0.1623 -0.0097 0.057 Uiso calc R 1 1
H H13C 0.3134 -0.1313 -0.0284 0.057 Uiso calc R 1 1
C C14 0.31804(19) 0.31613(8) 0.14184(11) 0.0410(4) Uani d . 1 1
H H14A 0.2463 0.3155 0.0918 0.062 Uiso calc R 1 1
H H14B 0.3867 0.3523 0.1441 0.062 Uiso calc R 1 1
H H14C 0.2657 0.3213 0.1818 0.062 Uiso calc R 1 1
C C21 0.93204(15) -0.01030(7) 0.25149(8) 0.0249(3) Uani d . 1 1
C C22 0.83985(17) -0.03259(8) 0.29494(9) 0.0319(3) Uani d . 1 1
H H22 0.7394 -0.0424 0.2710 0.038 Uiso calc R 1 1
C C23 0.89407(18) -0.04055(9) 0.37329(9) 0.0376(4) Uani d . 1 1
H H23 0.8297 -0.0556 0.4024 0.045 Uiso calc R 1 1
C C24 1.04062(18) -0.02698(8) 0.40987(9) 0.0353(4) Uani d . 1 1
H H24 1.0763 -0.0326 0.4635 0.042 Uiso calc R 1 1
C C25 1.13368(18) -0.00517(8) 0.36723(10) 0.0362(4) Uani d . 1 1
H H25 1.2345 0.0038 0.3913 0.043 Uiso calc R 1 1
C C26 1.07971(17) 0.00357(8) 0.28947(9) 0.0328(3) Uani d . 1 1
H H26 1.1442 0.0194 0.2609 0.039 Uiso calc R 1 1
C C31 0.94616(16) -0.07369(7) 0.11622(9) 0.0270(3) Uani d . 1 1
C C32 0.9978(2) -0.12632(8) 0.16371(10) 0.0425(4) Uani d . 1 1
H H32 0.9980 -0.1242 0.2161 0.051 Uiso calc R 1 1
C C33 1.0489(2) -0.18156(9) 0.13569(12) 0.0523(5) Uani d . 1 1
H H33 1.0840 -0.2169 0.1688 0.063 Uiso calc R 1 1
C C34 1.0487(2) -0.18526(9) 0.05995(11) 0.0451(4) Uani d . 1 1
H H34 1.0836 -0.2232 0.0408 0.054 Uiso calc R 1 1
C C35 0.99786(18) -0.13374(8) 0.01163(9) 0.0372(4) Uani d . 1 1
H H35 0.9971 -0.1365 -0.0408 0.045 Uiso calc R 1 1
C C36 0.94815(16) -0.07838(8) 0.03957(9) 0.0308(3) Uani d . 1 1
H H36 0.9148 -0.0429 0.0062 0.037 Uiso calc R 1 1
C C41 0.89248(15) 0.27288(7) 0.18795(8) 0.0268(3) Uani d . 1 1
C C42 0.86834(18) 0.29087(8) 0.11127(9) 0.0360(4) Uani d . 1 1
H H42 0.8192 0.2619 0.0723 0.043 Uiso calc R 1 1
C C43 0.91518(19) 0.35028(9) 0.09168(11) 0.0425(4) Uani d . 1 1
H H43 0.8969 0.3622 0.0395 0.051 Uiso calc R 1 1
C C44 0.98901(19) 0.39268(8) 0.14815(11) 0.0428(4) Uani d . 1 1
H H44 1.0223 0.4333 0.1346 0.051 Uiso calc R 1 1
C C45 1.0138(2) 0.37585(8) 0.22366(11) 0.0429(4) Uani d . 1 1
H H45 1.0639 0.4050 0.2622 0.051 Uiso calc R 1 1
C C46 0.96594(18) 0.31636(8) 0.24391(10) 0.0343(3) Uani d . 1 1
H H46 0.9834 0.3052 0.2963 0.041 Uiso calc R 1 1
C C51 0.88289(17) 0.19002(7) 0.31191(9) 0.0297(3) Uani d . 1 1
C C52 0.7990(2) 0.22244(9) 0.35306(10) 0.0415(4) Uani d . 1 1
H H52 0.7145 0.2464 0.3270 0.050 Uiso calc R 1 1
C C53 0.8384(2) 0.21988(11) 0.43235(11) 0.0525(5) Uani d . 1 1
H H53 0.7803 0.2421 0.4601 0.063 Uiso calc R 1 1
C C54 0.9611(3) 0.18540(10) 0.47112(11) 0.0568(6) Uani d . 1 1
H H54 0.9873 0.1839 0.5253 0.068 Uiso calc R 1 1
C C55 1.0442(3) 0.15360(10) 0.43126(12) 0.0649(6) Uani d . 1 1
H H55 1.1289 0.1299 0.4577 0.078 Uiso calc R 1 1
C C56 1.0059(2) 0.15565(9) 0.35211(11) 0.0495(5) Uani d . 1 1
H H56 1.0647 0.1332 0.3250 0.059 Uiso calc R 1 1
O O1 0.63781(10) 0.07871(4) 0.18809(6) 0.0254(2) Uani d . 1 1
P P1 0.87456(4) 0.001195(17) 0.14751(2) 0.02475(9) Uani d . 1 1
P P2 0.84253(4) 0.189890(18) 0.20739(2) 0.02557(9) Uani d . 1 1
S S1 0.30570(4) 0.064058(19) 0.15779(2) 0.03050(10) Uani d . 1 1
C C57 0.5549(3) 0.08998(11) 0.36408(12) 0.0588(5) Uani d . 1 1
H H57A 0.5305 0.0567 0.3235 0.071 Uiso calc R 1 1
H H57B 0.6410 0.1149 0.3574 0.071 Uiso calc R 1 1
Cl Cl1 0.40384(9) 0.14207(3) 0.35502(3) 0.07616(19) Uani d . 1 1
Cl Cl2 0.60096(7) 0.05229(3) 0.45321(3) 0.06801(17) Uani d . 1 1

loop_
_atom_site_aniso_label
_atom_site_aniso_U_11
_atom_site_aniso_U_22
_atom_site_aniso_U_33
_atom_site_aniso_U_12
_atom_site_aniso_U_13
_atom_site_aniso_U_23
C1 0.0241(7) 0.0248(7) 0.0251(7) -0.0002(5) 0.0067(5) 0.0043(5)
C2 0.0296(7) 0.0257(7) 0.0280(7) -0.0009(6) 0.0091(6) 0.0003(6)
C3 0.0308(7) 0.0282(7) 0.0247(7) -0.0043(6) 0.0057(6) 0.0014(6)
C4 0.0249(7) 0.0309(7) 0.0253(7) -0.0040(6) 0.0047(6) 0.0032(6)
C5 0.0248(7) 0.0258(7) 0.0227(7) 0.0007(5) 0.0059(5) 0.0038(5)
C6 0.0251(7) 0.0229(7) 0.0214(6) -0.0011(5) 0.0045(5) 0.0027(5)
C7 0.0238(7) 0.0282(7) 0.0198(6) 0.0004(6) 0.0052(5) -0.0020(5)
C8 0.0293(7) 0.0249(7) 0.0272(7) 0.0013(6) 0.0068(6) -0.0024(6)
C9 0.0291(7) 0.0298(7) 0.0293(8) 0.0061(6) 0.0070(6) -0.0013(6)
C10 0.0233(7) 0.0352(8) 0.0322(8) 0.0030(6) 0.0075(6) -0.0019(6)
C11 0.0244(7) 0.0295(7) 0.0246(7) -0.0011(6) 0.0074(6) -0.0007(6)
C12 0.0246(7) 0.0260(7) 0.0191(6) 0.0031(5) 0.0051(5) 0.0008(5)
C13 0.0369(9) 0.0360(9) 0.0406(9) -0.0076(7) 0.0107(7) -0.0098(7)
C14 0.0365(9) 0.0333(9) 0.0520(11) 0.0091(7) 0.0092(8) -0.0033(7)
C21 0.0251(7) 0.0226(7) 0.0275(7) -0.0001(5) 0.0077(6) 0.0006(5)
C22 0.0248(7) 0.0389(8) 0.0326(8) -0.0013(6) 0.0083(6) 0.0037(7)
C23 0.0347(8) 0.0482(10) 0.0329(8) 0.0002(7) 0.0143(7) 0.0074(7)
C24 0.0381(8) 0.0388(9) 0.0275(8) 0.0037(7) 0.0056(7) 0.0012(7)
C25 0.0290(8) 0.0400(9) 0.0366(9) -0.0044(7) 0.0028(7) -0.0006(7)
C26 0.0278(7) 0.0366(8) 0.0344(8) -0.0057(6) 0.0090(6) 0.0021(7)
C31 0.0239(7) 0.0295(7) 0.0295(7) -0.0012(6) 0.0100(6) 0.0010(6)
C32 0.0623(12) 0.0354(9) 0.0346(9) 0.0130(8) 0.0213(8) 0.0060(7)
C33 0.0747(14) 0.0362(10) 0.0512(11) 0.0197(9) 0.0256(10) 0.0075(8)
C34 0.0497(11) 0.0378(9) 0.0529(11) 0.0042(8) 0.0222(9) -0.0104(8)
C35 0.0331(8) 0.0480(10) 0.0332(8) -0.0062(7) 0.0133(7) -0.0104(7)
C36 0.0262(7) 0.0366(8) 0.0295(8) -0.0028(6) 0.0070(6) 0.0014(6)
C41 0.0230(7) 0.0286(7) 0.0307(8) 0.0013(6) 0.0103(6) -0.0018(6)
C42 0.0326(8) 0.0440(9) 0.0329(8) -0.0032(7) 0.0109(7) 0.0005(7)
C43 0.0360(9) 0.0503(10) 0.0437(10) 0.0030(8) 0.0146(8) 0.0166(8)
C44 0.0377(9) 0.0320(8) 0.0648(12) 0.0037(7) 0.0244(9) 0.0092(8)
C45 0.0466(10) 0.0309(8) 0.0563(11) -0.0075(7) 0.0224(9) -0.0110(8)
C46 0.0391(9) 0.0325(8) 0.0340(8) -0.0034(7) 0.0141(7) -0.0045(6)
C51 0.0310(7) 0.0262(7) 0.0288(7) -0.0041(6) 0.0022(6) 0.0022(6)
C52 0.0394(9) 0.0540(11) 0.0308(8) -0.0005(8) 0.0084(7) 0.0023(8)
C53 0.0611(12) 0.0645(13) 0.0334(10) -0.0123(10) 0.0150(9) -0.0037(9)
C54 0.0847(16) 0.0486(11) 0.0274(9) -0.0151(11) -0.0030(9) 0.0046(8)
C55 0.0803(16) 0.0536(12) 0.0421(11) 0.0176(11) -0.0182(11) 0.0022(10)
C56 0.0538(11) 0.0435(10) 0.0405(10) 0.0141(9) -0.0069(8) -0.0034(8)
O1 0.0243(5) 0.0226(5) 0.0271(5) 0.0010(4) 0.0027(4) -0.0005(4)
P1 0.02381(18) 0.02421(18) 0.02701(19) -0.00075(14) 0.00797(14) 0.00316(14)
P2 0.02309(18) 0.02554(19) 0.02756(19) 0.00042(14) 0.00558(14) -0.00296(14)
S1 0.02473(18) 0.0316(2) 0.0379(2) -0.00240(14) 0.01310(15) -0.00110(16)
C57 0.0696(14) 0.0653(13) 0.0483(12) -0.0136(11) 0.0277(11) 0.0025(10)
Cl1 0.1172(6) 0.0525(3) 0.0529(3) 0.0151(3) 0.0113(3) 0.0040(2)
Cl2 0.0751(4) 0.0842(4) 0.0416(3) 0.0195(3) 0.0094(3) 0.0037(3)

loop_
_atom_type_symbol
_atom_type_description
_atom_type_scat_dispersion_real
_atom_type_scat_dispersion_imag
_atom_type_scat_source
C C 0.0033 0.0016 'International Tables Vol C Tables 4.2.6.8 and 6.1.1.4'
H H 0.0000 0.0000 'International Tables Vol C Tables 4.2.6.8 and 6.1.1.4'
O O 0.0106 0.0060 'International Tables Vol C Tables 4.2.6.8 and 6.1.1.4'
P P 0.1023 0.0942 'International Tables Vol C Tables 4.2.6.8 and 6.1.1.4'
S S 0.1246 0.1234 'International Tables Vol C Tables 4.2.6.8 and 6.1.1.4'
Cl Cl 0.1484 0.1585 'International Tables Vol C Tables 4.2.6.8 and 6.1.1.4'

loop_
_geom_angle_atom_site_label_1
_geom_angle_atom_site_label_2
_geom_angle_atom_site_label_3
_geom_angle
C6 C1 C2 117.04(13)
C6 C1 P1 119.63(11)
C2 C1 P1 123.24(11)
C3 C2 C1 122.92(13)
C3 C2 H2 118.5
C1 C2 H2 118.5
C4 C3 C2 118.47(13)
C4 C3 C13 120.31(14)
C2 C3 C13 121.22(14)
C3 C4 C5 120.04(13)
C3 C4 H4 120.0
C5 C4 H4 120.0
C4 C5 C6 120.73(13)
C4 C5 S1 119.29(11)
C6 C5 S1 119.92(11)
C1 C6 C5 120.74(13)
C1 C6 O1 117.41(12)
C5 C6 O1 121.77(12)
C12 C7 C8 117.39(13)
C12 C7 P2 118.59(10)
C8 C7 P2 124.00(11)
C9 C8 C7 122.37(14)
C9 C8 H8 118.8
C7 C8 H8 118.8
C10 C9 C8 118.53(13)
C10 C9 C14 119.65(14)
C8 C9 C14 121.81(14)
C9 C10 C11 120.66(13)
C9 C10 H10 119.7
C11 C10 H10 119.7
C10 C11 C12 119.89(13)
C10 C11 S1 119.63(11)
C12 C11 S1 120.42(11)
C7 C12 O1 117.70(12)
C7 C12 C11 121.12(13)
O1 C12 C11 121.11(12)
C3 C13 H13A 109.5
C3 C13 H13B 109.5
H13A C13 H13B 109.5
C3 C13 H13C 109.5
H13A C13 H13C 109.5
H13B C13 H13C 109.5
C9 C14 H14A 109.5
C9 C14 H14B 109.5
H14A C14 H14B 109.5
C9 C14 H14C 109.5
H14A C14 H14C 109.5
H14B C14 H14C 109.5
C22 C21 C26 117.78(14)
C22 C21 P1 124.39(11)
C26 C21 P1 117.83(11)
C21 C22 C23 120.19(14)
C21 C22 H22 119.9
C23 C22 H22 119.9
C24 C23 C22 121.29(15)
C24 C23 H23 119.4
C22 C23 H23 119.4
C25 C24 C23 119.08(15)
C25 C24 H24 120.5
C23 C24 H24 120.5
C24 C25 C26 119.79(15)
C24 C25 H25 120.1
C26 C25 H25 120.1
C25 C26 C21 121.85(14)
C25 C26 H26 119.1
C21 C26 H26 119.1
C32 C31 C36 117.91(14)
C32 C31 P1 124.33(12)
C36 C31 P1 117.76(11)
C33 C32 C31 120.99(16)
C33 C32 H32 119.5
C31 C32 H32 119.5
C34 C33 C32 120.07(17)
C34 C33 H33 120.0
C32 C33 H33 120.0
C33 C34 C35 120.08(16)
C33 C34 H34 120.0
C35 C34 H34 120.0
C36 C35 C34 119.97(15)
C36 C35 H35 120.0
C34 C35 H35 120.0
C35 C36 C31 120.98(15)
C35 C36 H36 119.5
C31 C36 H36 119.5
C46 C41 C42 118.26(14)
C46 C41 P2 124.34(12)
C42 C41 P2 117.07(12)
C43 C42 C41 120.73(16)
C43 C42 H42 119.6
C41 C42 H42 119.6
C42 C43 C44 120.15(16)
C42 C43 H43 119.9
C44 C43 H43 119.9
C45 C44 C43 119.93(16)
C45 C44 H44 120.0
C43 C44 H44 120.0
C44 C45 C46 120.29(16)
C44 C45 H45 119.9
C46 C45 H45 119.9
C45 C46 C41 120.62(16)
C45 C46 H46 119.7
C41 C46 H46 119.7
C52 C51 C56 118.19(16)
C52 C51 P2 124.20(12)
C56 C51 P2 117.61(13)
C51 C52 C53 120.12(18)
C51 C52 H52 119.9
C53 C52 H52 119.9
C54 C53 C52 120.7(2)
C54 C53 H53 119.7
C52 C53 H53 119.7
C55 C54 C53 119.59(18)
C55 C54 H54 120.2
C53 C54 H54 120.2
C54 C55 C56 120.28(19)
C54 C55 H55 119.9
C56 C55 H55 119.9
C55 C56 C51 121.12(19)
C55 C56 H56 119.4
C51 C56 H56 119.4
C12 O1 C6 117.53(10)
C31 P1 C21 100.06(7)
C31 P1 C1 100.04(6)
C21 P1 C1 102.95(6)
C51 P2 C41 101.66(7)
C51 P2 C7 100.36(7)
C41 P2 C7 101.89(6)
C5 S1 C11 98.28(7)
Cl2 C57 Cl1 111.22(11)
Cl2 C57 H57A 109.4
Cl1 C57 H57A 109.4
Cl2 C57 H57B 109.4
Cl1 C57 H57B 109.4
H57A C57 H57B 108.0

loop_
_geom_bond_atom_site_label_1
_geom_bond_atom_site_label_2
_geom_bond_distance
C1 C6 1.393(2)
C1 C2 1.405(2)
C1 P1 1.8492(14)
C2 C3 1.395(2)
C2 H2 0.9500
C3 C4 1.384(2)
C3 C13 1.513(2)
C4 C5 1.392(2)
C4 H4 0.9500
C5 C6 1.3953(19)
C5 S1 1.7601(14)
C6 O1 1.3996(16)
C7 C12 1.3961(19)
C7 C8 1.4035(19)
C7 P2 1.8489(14)
C8 C9 1.399(2)
C8 H8 0.9500
C9 C10 1.387(2)
C9 C14 1.507(2)
C10 C11 1.391(2)
C10 H10 0.9500
C11 C12 1.3983(19)
C11 S1 1.7610(15)
C12 O1 1.3966(16)
C13 H13A 0.9800
C13 H13B 0.9800
C13 H13C 0.9800
C14 H14A 0.9800
C14 H14B 0.9800
C14 H14C 0.9800
C21 C22 1.389(2)
C21 C26 1.406(2)
C21 P1 1.8381(15)
C22 C23 1.390(2)
C22 H22 0.9500
C23 C24 1.390(2)
C23 H23 0.9500
C24 C25 1.381(2)
C24 H24 0.9500
C25 C26 1.382(2)
C25 H25 0.9500
C26 H26 0.9500
C31 C32 1.395(2)
C31 C36 1.399(2)
C31 P1 1.8345(15)
C32 C33 1.384(2)
C32 H32 0.9500
C33 C34 1.375(3)
C33 H33 0.9500
C34 C35 1.384(3)
C34 H34 0.9500
C35 C36 1.380(2)
C35 H35 0.9500
C36 H36 0.9500
C41 C46 1.397(2)
C41 C42 1.400(2)
C41 P2 1.8367(15)
C42 C43 1.381(2)
C42 H42 0.9500
C43 C44 1.389(3)
C43 H43 0.9500
C44 C45 1.373(3)
C44 H44 0.9500
C45 C46 1.391(2)
C45 H45 0.9500
C46 H46 0.9500
C51 C52 1.387(2)
C51 C56 1.389(2)
C51 P2 1.8349(16)
C52 C53 1.390(2)
C52 H52 0.9500
C53 C54 1.380(3)
C53 H53 0.9500
C54 C55 1.360(3)
C54 H54 0.9500
C55 C56 1.387(3)
C55 H55 0.9500
C56 H56 0.9500
C57 Cl2 1.745(2)
C57 Cl1 1.751(2)
C57 H57A 0.9900
C57 H57B 0.9900

loop_
_geom_torsion_atom_site_label_1
_geom_torsion_atom_site_label_2
_geom_torsion_atom_site_label_3
_geom_torsion_atom_site_label_4
_geom_torsion
C6 C1 C2 C3 1.0(2)
P1 C1 C2 C3 -175.58(11)
C1 C2 C3 C4 -1.8(2)
C1 C2 C3 C13 178.82(14)
C2 C3 C4 C5 0.4(2)
C13 C3 C4 C5 179.78(14)
C3 C4 C5 C6 1.7(2)
C3 C4 C5 S1 -175.53(11)
C2 C1 C6 C5 1.2(2)
P1 C1 C6 C5 177.91(10)
C2 C1 C6 O1 178.01(12)
P1 C1 C6 O1 -5.27(17)
C4 C5 C6 C1 -2.6(2)
S1 C5 C6 C1 174.68(11)
C4 C5 C6 O1 -179.26(12)
S1 C5 C6 O1 -2.00(18)
C12 C7 C8 C9 -0.8(2)
P2 C7 C8 C9 -178.94(11)
C7 C8 C9 C10 1.0(2)
C7 C8 C9 C14 -179.24(14)
C8 C9 C10 C11 0.4(2)
C14 C9 C10 C11 -179.35(14)
C9 C10 C11 C12 -2.0(2)
C9 C10 C11 S1 175.18(12)
C8 C7 C12 O1 -177.71(12)
P2 C7 C12 O1 0.51(17)
C8 C7 C12 C11 -0.8(2)
P2 C7 C12 C11 177.42(10)
C10 C11 C12 C7 2.2(2)
S1 C11 C12 C7 -174.93(10)
C10 C11 C12 O1 178.99(13)
S1 C11 C12 O1 1.87(18)
C26 C21 C22 C23 0.0(2)
P1 C21 C22 C23 179.12(12)
C21 C22 C23 C24 -0.4(3)
C22 C23 C24 C25 0.0(3)
C23 C24 C25 C26 0.8(2)
C24 C25 C26 C21 -1.2(2)
C22 C21 C26 C25 0.8(2)
P1 C21 C26 C25 -178.36(12)
C36 C31 C32 C33 -0.3(3)
P1 C31 C32 C33 179.32(15)
C31 C32 C33 C34 -0.2(3)
C32 C33 C34 C35 0.1(3)
C33 C34 C35 C36 0.5(3)
C34 C35 C36 C31 -1.0(2)
C32 C31 C36 C35 0.9(2)
P1 C31 C36 C35 -178.76(12)
C46 C41 C42 C43 -0.4(2)
P2 C41 C42 C43 -174.05(13)
C41 C42 C43 C44 0.9(2)
C42 C43 C44 C45 -0.8(3)
C43 C44 C45 C46 0.3(3)
C44 C45 C46 C41 0.2(3)
C42 C41 C46 C45 -0.1(2)
P2 C41 C46 C45 173.01(13)
C56 C51 C52 C53 -0.2(3)
P2 C51 C52 C53 -179.86(14)
C51 C52 C53 C54 0.2(3)
C52 C53 C54 C55 0.0(3)
C53 C54 C55 C56 -0.1(3)
C54 C55 C56 C51 0.1(3)
C52 C51 C56 C55 0.0(3)
P2 C51 C56 C55 179.73(17)
C7 C12 O1 C6 -145.15(12)
C11 C12 O1 C6 37.94(17)
C1 C6 O1 C12 145.19(12)
C5 C6 O1 C12 -38.02(17)
C32 C31 P1 C21 11.81(16)
C36 C31 P1 C21 -168.59(11)
C32 C31 P1 C1 -93.41(15)
C36 C31 P1 C1 86.19(12)
C22 C21 P1 C31 -98.97(13)
C26 C21 P1 C31 80.13(12)
C22 C21 P1 C1 3.88(14)
C26 C21 P1 C1 -177.02(12)
C6 C1 P1 C31 174.71(11)
C2 C1 P1 C31 -8.79(13)
C6 C1 P1 C21 71.84(12)
C2 C1 P1 C21 -111.66(12)
C52 C51 P2 C41 71.69(15)
C56 C51 P2 C41 -107.97(14)
C52 C51 P2 C7 -32.88(15)
C56 C51 P2 C7 147.46(13)
C46 C41 P2 C51 9.70(14)
C42 C41 P2 C51 -177.11(12)
C46 C41 P2 C7 113.06(13)
C42 C41 P2 C7 -73.75(12)
C12 C7 P2 C51 -88.24(12)
C8 C7 P2 C51 89.85(13)
C12 C7 P2 C41 167.38(11)
C8 C7 P2 C41 -14.54(13)
C4 C5 S1 C11 -150.31(12)
C6 C5 S1 C11 32.39(12)
C10 C11 S1 C5 150.43(12)
C12 C11 S1 C5 -32.45(13)

loop_
_cod_related_entry_id
_cod_related_entry_database
_cod_related_entry_code
1 ChemSpider 30657589
